data_4339601
loop_
_publ_author_name
'Wang, Zheming'
'Zhang, Xueyu'
'Batten, Stuart R.'
'Kurmoo, Mohamedally'
'Gao, Song'

_publ_section_title
;
 [CH3NH2(CH2)2NH2CH3][M2(HCOO)6] (M = MnII and CoII): weak ferromagnetic
 metal formate frameworks of unique binodal 6-connected
 (4(12).6(3))(4(9).6(6)) topology, templated by a diammonium cation.
;
_journal_issue 21
_journal_name_full 'Inorganic chemistry'
_journal_page_first 8439
_journal_page_last 8441
_journal_paper_doi 10.1021/ic700924j
_journal_volume 46
_journal_year 2007
_chemical_formula_sum 'C10 H20 Mn2 N2 O12'
_chemical_formula_weight 470.16
_chemical_name_systematic
; 
 ? 
;
_space_group_IT_number 163
_symmetry_cell_setting trigonal
_symmetry_space_group_name_Hall '-P 3 2c'
_symmetry_space_group_name_H-M 'P -3 1 c'
_atom_sites_solution_hydrogens geom
_atom_sites_solution_primary direct
_atom_sites_solution_secondary difmap
_audit_creation_method SHELXL-97
_cell_angle_alpha 90.00
_cell_angle_beta 90.00
_cell_angle_gamma 120.00
_cell_formula_units_Z 2
_cell_length_a 8.3176(4)
_cell_length_b 8.3176(4)
_cell_length_c 15.0651(5)
_cell_measurement_reflns_used 5447
_cell_measurement_temperature 293(2)
_cell_measurement_theta_max 27.485
_cell_measurement_theta_min 3.395
_cell_volume 902.61(7)
_computing_cell_refinement 'HKL Scalepack (Otwinowski & Minor, 1997)'
_computing_data_collection 'KappaCCD (Nonius B. V., 1998)'
_computing_data_reduction 'HKL Denzo (Otwinowski & Minor, 1997) & maXus (Mackay et al., 1998)'
_computing_molecular_graphics 'Bruker SHELXTL V5.1 (Sheldrick, 1998)'
_computing_publication_material 'SHELXL-97 (Sheldrick, 1997)'
_computing_structure_refinement 'SHELXL-97 (Sheldrick, 1997)'
_computing_structure_solution 'SHELXS-97 (Sheldrick, 1997)'
_diffrn_ambient_temperature 293(2)
_diffrn_detector_area_resol_mean 0.76
_diffrn_measured_fraction_theta_full 0.987
_diffrn_measured_fraction_theta_max 0.987
_diffrn_measurement_device_type 'NONIUS KappaCCD Diffractometer'
_diffrn_measurement_method CCD
_diffrn_radiation_monochromator graphite
_diffrn_radiation_source 'fine-focus sealed tube'
_diffrn_radiation_type MoK\a
_diffrn_radiation_wavelength 0.71073
_diffrn_reflns_av_R_equivalents 0.0703
_diffrn_reflns_av_sigmaI/netI 0.0383
_diffrn_reflns_limit_h_max 10
_diffrn_reflns_limit_h_min -10
_diffrn_reflns_limit_k_max 10
_diffrn_reflns_limit_k_min -10
_diffrn_reflns_limit_l_max 18
_diffrn_reflns_limit_l_min -18
_diffrn_reflns_number 10823
_diffrn_reflns_theta_full 27.47
_diffrn_reflns_theta_max 27.47
_diffrn_reflns_theta_min 3.91
_exptl_absorpt_coefficient_mu 1.462
_exptl_absorpt_correction_T_max 0.895
_exptl_absorpt_correction_T_min 0.852
_exptl_absorpt_correction_type multi-scan
_exptl_absorpt_process_details
;
multi-scan from symmetry-related measurements 
 Sortav (Blessing 1995, 1997)
;
_exptl_crystal_colour colorless
_exptl_crystal_density_diffrn 1.730
_exptl_crystal_density_method 'not measured'
_exptl_crystal_description block
_exptl_crystal_F_000 480
_exptl_crystal_size_max 0.12
_exptl_crystal_size_mid 0.10
_exptl_crystal_size_min 0.08
_refine_diff_density_max 0.357
_refine_diff_density_min -0.236
_refine_diff_density_rms 0.070
_refine_ls_extinction_coef 0.015(4)
_refine_ls_extinction_expression Fc^*^=kFc[1+0.001xFc^2^\l^3^/sin(2\q)]^-1/4^
_refine_ls_extinction_method SHELXL
_refine_ls_goodness_of_fit_ref 0.971
_refine_ls_hydrogen_treatment mixed
_refine_ls_matrix_type full
_refine_ls_number_parameters 48
_refine_ls_number_reflns 692
_refine_ls_number_restraints 0
_refine_ls_restrained_S_all 0.971
_refine_ls_R_factor_all 0.0557
_refine_ls_R_factor_gt 0.0318
_refine_ls_shift/su_max 0.000
_refine_ls_shift/su_mean 0.000
_refine_ls_structure_factor_coef Fsqd
_refine_ls_weighting_details 'calc w=1/[\s^2^(Fo^2^)+(0.0573P)^2^+0.0000P] where P=(Fo^2^+2Fc^2^)/3'
_refine_ls_weighting_scheme calc
_refine_ls_wR_factor_gt 0.0818
_refine_ls_wR_factor_ref 0.0888
_reflns_number_gt 495
_reflns_number_total 692
_reflns_threshold_expression >2sigma(I)
_cod_data_source_file ic700924j-file002.cif
_cod_data_source_block 1Mn
_cod_depositor_comments
;
The following automatic conversions were performed:

'_symmetry_cell_setting' value 'Trigonal' changed to 'trigonal'
according to
/usr/data/users/saulius/automatic-downloads/retrospective/ACS/lib/dictionaries/cif_core.dic
dictionary named 'cif_core.dic' version 2.4.2 from 2011-04-26.

Automatic conversion script
Id: cif_fix_values 2281 2013-09-26 08:29:07Z andrius 
;
_cod_original_sg_symbol_H-M 'P -31c'
_cod_database_code 4339601

loop_
_symmetry_equiv_pos_as_xyz
'x, y, z'
'-y, x-y, z'
'-x+y, -x, z'
'-y, -x, -z+1/2'
'-x+y, y, -z+1/2'
'x, x-y, -z+1/2'
'-x, -y, -z'
'y, -x+y, -z'
'x-y, x, -z'
'y, x, z-1/2'
'x-y, -y, z-1/2'
'-x, -x+y, z-1/2'

loop_
_atom_site_label
_atom_site_type_symbol
_atom_site_fract_x
_atom_site_fract_y
_atom_site_fract_z
_atom_site_U_iso_or_equiv
_atom_site_adp_type
_atom_site_occupancy
_atom_site_symmetry_multiplicity
_atom_site_calc_flag
_atom_site_refinement_flags
Mn1 Mn 0.0000 0.0000 0.0000 0.0256(3) Uani 1 6 d S
Mn2 Mn 0.3333 0.6667 0.2500 0.0270(3) Uani 1 6 d S
O1 O -0.0151(2) 0.2079(2) 0.08246(10) 0.0423(5) Uani 1 1 d .
O2 O 0.1099(2) 0.4558(3) 0.16900(10) 0.0443(5) Uani 1 1 d .
C1 C 0.1104(3) 0.3265(3) 0.12803(14) 0.0379(6) Uani 1 1 d .
H1 H 0.2178 0.3187 0.1324 0.045 Uiso 1 1 calc R
C2 C -0.3333 0.3333 0.0427(3) 0.0586(14) Uani 1 3 d S
C3 C -0.3333 0.3333 0.2045(4) 0.105(3) Uani 1 3 d S
N1 N -0.3277(11) 0.2565(9) 0.1355(4) 0.0438(15) Uani 0.33 1 d P

loop_
_atom_site_aniso_label
_atom_site_aniso_U_11
_atom_site_aniso_U_22
_atom_site_aniso_U_33
_atom_site_aniso_U_23
_atom_site_aniso_U_13
_atom_site_aniso_U_12
Mn1 0.0258(4) 0.0258(4) 0.0252(5) 0.000 0.000 0.01290(18)
Mn2 0.0270(4) 0.0270(4) 0.0270(5) 0.000 0.000 0.01351(18)
O1 0.0412(11) 0.0377(11) 0.0501(10) -0.0183(8) -0.0092(8) 0.0212(9)
O2 0.0419(11) 0.0404(11) 0.0481(10) -0.0175(8) -0.0068(8) 0.0188(9)
C1 0.0334(15) 0.0379(15) 0.0449(13) -0.0066(12) -0.0023(11) 0.0198(12)
C2 0.062(2) 0.062(2) 0.052(3) 0.000 0.000 0.0310(11)
C3 0.132(4) 0.132(4) 0.050(4) 0.000 0.000 0.066(2)
N1 0.036(3) 0.039(5) 0.054(4) 0.003(3) 0.005(3) 0.017(4)

loop_
_atom_type_symbol
_atom_type_description
_atom_type_scat_dispersion_real
_atom_type_scat_dispersion_imag
_atom_type_scat_source
C C 0.0033 0.0016 'International Tables Vol C Tables 4.2.6.8 and 6.1.1.4'
H H 0.0000 0.0000 'International Tables Vol C Tables 4.2.6.8 and 6.1.1.4'
N N 0.0061 0.0033 'International Tables Vol C Tables 4.2.6.8 and 6.1.1.4'
O O 0.0106 0.0060 'International Tables Vol C Tables 4.2.6.8 and 6.1.1.4'
Mn Mn 0.3368 0.7283 'International Tables Vol C Tables 4.2.6.8 and 6.1.1.4'

loop_
_geom_angle_atom_site_label_1
_geom_angle_atom_site_label_2
_geom_angle_atom_site_label_3
_geom_angle
_geom_angle_site_symmetry_1
_geom_angle_site_symmetry_3
O1 Mn1 O1 180.00(10) 7 .
O1 Mn1 O1 90.83(6) 7 8
O1 Mn1 O1 89.17(6) . 8
O1 Mn1 O1 90.83(6) 7 9
O1 Mn1 O1 89.17(6) . 9
O1 Mn1 O1 90.83(6) 8 9
O1 Mn1 O1 89.17(6) 7 3
O1 Mn1 O1 90.83(6) . 3
O1 Mn1 O1 89.17(6) 8 3
O1 Mn1 O1 180.00(10) 9 3
O1 Mn1 O1 89.17(6) 7 2
O1 Mn1 O1 90.83(6) . 2
O1 Mn1 O1 180.00(7) 8 2
O1 Mn1 O1 89.17(6) 9 2
O1 Mn1 O1 90.83(6) 3 2
O2 Mn2 O2 175.25(9) 4_665 .
O2 Mn2 O2 91.75(6) 4_665 6_565
O2 Mn2 O2 84.93(9) . 6_565
O2 Mn2 O2 84.93(9) 4_665 3_565
O2 Mn2 O2 91.75(6) . 3_565
O2 Mn2 O2 91.75(9) 6_565 3_565
O2 Mn2 O2 91.75(10) 4_665 2_665
O2 Mn2 O2 91.75(6) . 2_665
O2 Mn2 O2 175.25(9) 6_565 2_665
O2 Mn2 O2 91.75(6) 3_565 2_665
O2 Mn2 O2 91.75(6) 4_665 5
O2 Mn2 O2 91.75(10) . 5
O2 Mn2 O2 91.75(6) 6_565 5
O2 Mn2 O2 175.25(9) 3_565 5
O2 Mn2 O2 84.93(9) 2_665 5
C1 O1 Mn1 126.34(17) . .
C1 O2 Mn2 127.17(16) . .
O1 C1 O2 127.2(2) . .
O1 C1 H1 116.4 . .
O2 C1 H1 116.4 . .
N1 C2 N1 43.6(4) . 2_565
N1 C2 N1 43.6(4) . 3_455
N1 C2 N1 43.6(4) 2_565 3_455
N1 C3 N1 55.6(5) . 2_565
N1 C3 N1 55.6(5) . 3_455
N1 C3 N1 55.6(5) 2_565 3_455
N1 C3 C3 147.4(3) . 4
N1 C3 C3 147.4(3) 2_565 4
N1 C3 C3 147.4(3) 3_455 4
N1 N1 N1 60.000(1) 2_565 3_455
N1 N1 C3 62.2(3) 2_565 .
N1 N1 C3 62.2(3) 3_455 .
N1 N1 C2 68.2(2) 2_565 .
N1 N1 C2 68.2(2) 3_455 .
C3 N1 C2 122.0(5) . .

loop_
_geom_bond_atom_site_label_1
_geom_bond_atom_site_label_2
_geom_bond_distance
_geom_bond_site_symmetry_2
Mn1 O1 2.1833(16) 7
Mn1 O1 2.1833(16) .
Mn1 O1 2.1833(16) 8
Mn1 O1 2.1833(16) 9
Mn1 O1 2.1833(16) 3
Mn1 O1 2.1833(16) 2
Mn2 O2 2.1813(16) 4_665
Mn2 O2 2.1813(16) .
Mn2 O2 2.1813(16) 6_565
Mn2 O2 2.1813(16) 3_565
Mn2 O2 2.1813(16) 2_665
Mn2 O2 2.1813(16) 5
O1 C1 1.226(3) .
O2 C1 1.242(3) .
C1 H1 0.9300 .
C2 N1 1.548(7) .
C2 N1 1.548(7) 2_565
C2 N1 1.548(7) 3_455
C3 N1 1.232(7) .
C3 N1 1.232(7) 2_565
C3 N1 1.232(7) 3_455
C3 C3 1.372(12) 4
N1 N1 1.150(11) 2_565
N1 N1 1.150(11) 3_455
